data_7053852
loop_
_publ_author_name
'Kopylovich, Maximilian N.'
'Mahmudov, Kamran T.'
'Haukka, Matti'
'Pombeiro, Armando J. L.'

_publ_section_title
;
 Metal-free regioselective C--C bond cleavage in 1,3,5-triazine
 derivatives of \b-diketones
;
_journal_issue 2
_journal_name_full 'New Journal of Chemistry'
_journal_page_first 495
_journal_paper_doi 10.1039/c3nj01292a
_journal_volume 38
_journal_year 2014
_chemical_formula_moiety 'C6 H7 N3 O3'
_chemical_formula_sum 'C6 H7 N3 O3'
_chemical_formula_weight 169.15
_chemical_name_systematic
;
?
;
_space_group_IT_number 14
_symmetry_cell_setting monoclinic
_symmetry_space_group_name_Hall '-P 2ybc'
_symmetry_space_group_name_H-M 'P 1 21/c 1'
_atom_sites_solution_hydrogens geom
_atom_sites_solution_primary direct
_atom_sites_solution_secondary difmap
_audit_creation_method SHELXL-97
_cell_angle_alpha 90.00
_cell_angle_beta 92.969(3)
_cell_angle_gamma 90.00
_cell_formula_units_Z 4
_cell_length_a 9.0878(6)
_cell_length_b 11.2798(8)
_cell_length_c 6.7696(5)
_cell_measurement_reflns_used 3113
_cell_measurement_temperature 100(2)
_cell_measurement_theta_max 32.74
_cell_measurement_theta_min 2.88
_cell_volume 693.01(8)
_computing_cell_refinement 'SAINT (Bruker AXS, 2009)'
_computing_data_collection 'APEX2 (Bruker AXS, 2010)'
_computing_data_reduction 'SAINT (Bruker AXS, 2009)'
_computing_molecular_graphics 'Diamond v.3.2g (Brandenburg, 2011)'
_computing_publication_material 'SHELXL-97 (Sheldrick, 2008)'
_computing_structure_refinement 'SHELXL-97 (Sheldrick, 2008)'
_computing_structure_solution 'SHELXS-97 (Sheldrick, 2008)'
_diffrn_ambient_temperature 100(2)
_diffrn_detector_area_resol_mean 16
_diffrn_measured_fraction_theta_full 0.999
_diffrn_measured_fraction_theta_max 0.999
_diffrn_measurement_device '62mm x 62mm CCD camera on \k-goniostat'
_diffrn_measurement_device_type 'Bruker KAPPA APEX II CCD'
_diffrn_measurement_method '\f scans and \w scans with \k offset'
_diffrn_radiation_monochromator 'horizontally mounted graphite crystal'
_diffrn_radiation_source 'fine-focus sealed tube'
_diffrn_radiation_type MoK\a
_diffrn_radiation_wavelength 0.71073
_diffrn_reflns_av_R_equivalents 0.0284
_diffrn_reflns_av_sigmaI/netI 0.0244
_diffrn_reflns_limit_h_max 11
_diffrn_reflns_limit_h_min -11
_diffrn_reflns_limit_k_max 14
_diffrn_reflns_limit_k_min -14
_diffrn_reflns_limit_l_max 8
_diffrn_reflns_limit_l_min -8
_diffrn_reflns_number 7656
_diffrn_reflns_theta_full 28.00
_diffrn_reflns_theta_max 28.00
_diffrn_reflns_theta_min 2.24
_exptl_absorpt_coefficient_mu 0.133
_exptl_absorpt_correction_T_max 0.9891
_exptl_absorpt_correction_T_min 0.9707
_exptl_absorpt_correction_type multi-scan
_exptl_absorpt_process_details 'SADABS (Sheldrick, 2008)'
_exptl_crystal_colour 'pale yellow'
_exptl_crystal_density_diffrn 1.621
_exptl_crystal_density_method 'not measured'
_exptl_crystal_description block
_exptl_crystal_F_000 352
_exptl_crystal_size_max 0.23
_exptl_crystal_size_mid 0.16
_exptl_crystal_size_min 0.08
_refine_diff_density_max 0.341
_refine_diff_density_min -0.226
_refine_diff_density_rms 0.051
_refine_ls_extinction_method none
_refine_ls_goodness_of_fit_ref 1.052
_refine_ls_hydrogen_treatment mixed
_refine_ls_matrix_type full
_refine_ls_number_parameters 122
_refine_ls_number_reflns 1667
_refine_ls_number_restraints 0
_refine_ls_restrained_S_all 1.052
_refine_ls_R_factor_all 0.0470
_refine_ls_R_factor_gt 0.0362
_refine_ls_shift/su_max 0.000
_refine_ls_shift/su_mean 0.000
_refine_ls_structure_factor_coef Fsqd
_refine_ls_weighting_details 'calc w=1/[\s^2^(Fo^2^)+(0.0568P)^2^+0.1814P] where P=(Fo^2^+2Fc^2^)/3'
_refine_ls_weighting_scheme calc
_refine_ls_wR_factor_gt 0.0943
_refine_ls_wR_factor_ref 0.1009
_reflns_number_gt 1376
_reflns_number_total 1667
_reflns_threshold_expression >2sigma(I)
_cod_data_source_file c3nj01292a.txt
_cod_data_source_block 5
_cod_original_sg_symbol_H-M 'P 21/c'
_cod_database_code 7053852

loop_
_symmetry_equiv_pos_as_xyz
'x, y, z'
'-x, y+1/2, -z+1/2'
'-x, -y, -z'
'x, -y-1/2, z-1/2'

loop_
_atom_site_label
_atom_site_type_symbol
_atom_site_fract_x
_atom_site_fract_y
_atom_site_fract_z
_atom_site_U_iso_or_equiv
_atom_site_adp_type
_atom_site_occupancy
_atom_site_symmetry_multiplicity
_atom_site_calc_flag
_atom_site_refinement_flags
O1 O 0.84205(10) -0.07321(8) 0.08753(15) 0.0197(2) Uani 1 1 d .
O2 O 0.91239(10) 0.32463(8) 0.03806(15) 0.0215(2) Uani 1 1 d .
O3 O 0.41134(10) -0.02192(7) 0.28734(14) 0.0182(2) Uani 1 1 d .
N1 N 0.66469(12) 0.05334(9) 0.17698(17) 0.0149(2) Uani 1 1 d .
N2 N 0.88041(11) 0.12540(9) 0.05783(16) 0.0157(2) Uani 1 1 d .
N3 N 0.69928(11) 0.25547(10) 0.15406(16) 0.0143(2) Uani 1 1 d .
C1 C 0.79991(13) 0.02838(11) 0.10650(19) 0.0149(3) Uani 1 1 d .
C2 C 0.83713(14) 0.24158(11) 0.08098(19) 0.0154(3) Uani 1 1 d .
C3 C 0.60840(13) 0.16399(10) 0.19785(18) 0.0134(3) Uani 1 1 d .
C4 C 0.46921(13) 0.18059(10) 0.26140(19) 0.0148(3) Uani 1 1 d .
H4 H 0.4343 0.2594 0.2752 0.018 Uiso 1 1 calc R
C5 C 0.37424(13) 0.08493(11) 0.30776(18) 0.0148(3) Uani 1 1 d .
C6 C 0.22670(14) 0.11440(11) 0.3840(2) 0.0188(3) Uani 1 1 d .
H6A H 0.1630 0.0443 0.3741 0.028 Uiso 1 1 calc R
H6B H 0.1816 0.1790 0.3052 0.028 Uiso 1 1 calc R
H6C H 0.2390 0.1392 0.5227 0.028 Uiso 1 1 calc R
H1 H 0.604(2) -0.0084(18) 0.206(3) 0.037(5) Uiso 1 1 d .
H3 H 0.669(2) 0.3309(15) 0.162(3) 0.025(4) Uiso 1 1 d .
H2 H 0.970(2) 0.1104(15) 0.009(3) 0.031(5) Uiso 1 1 d .

loop_
_atom_site_aniso_label
_atom_site_aniso_U_11
_atom_site_aniso_U_22
_atom_site_aniso_U_33
_atom_site_aniso_U_23
_atom_site_aniso_U_13
_atom_site_aniso_U_12
O1 0.0161(5) 0.0137(5) 0.0300(6) 0.0000(4) 0.0089(4) 0.0026(3)
O2 0.0164(5) 0.0168(5) 0.0322(6) -0.0001(4) 0.0097(4) -0.0027(3)
O3 0.0154(4) 0.0130(4) 0.0268(5) -0.0001(4) 0.0064(4) -0.0010(3)
N1 0.0115(5) 0.0118(5) 0.0219(6) -0.0001(4) 0.0057(4) 0.0000(4)
N2 0.0110(5) 0.0157(5) 0.0210(6) -0.0002(4) 0.0066(4) 0.0007(4)
N3 0.0108(5) 0.0120(5) 0.0206(6) 0.0005(4) 0.0051(4) 0.0018(4)
C1 0.0128(6) 0.0154(6) 0.0168(6) -0.0002(5) 0.0035(4) 0.0015(4)
C2 0.0129(6) 0.0168(6) 0.0168(6) -0.0003(5) 0.0031(4) 0.0008(5)
C3 0.0128(6) 0.0126(6) 0.0148(6) 0.0001(4) 0.0009(4) 0.0001(4)
C4 0.0123(6) 0.0128(6) 0.0196(6) -0.0003(5) 0.0038(5) 0.0014(4)
C5 0.0115(6) 0.0171(6) 0.0159(6) -0.0003(5) 0.0023(5) -0.0001(4)
C6 0.0130(6) 0.0175(6) 0.0264(7) -0.0001(5) 0.0072(5) 0.0005(5)

loop_
_atom_type_symbol
_atom_type_description
_atom_type_scat_dispersion_real
_atom_type_scat_dispersion_imag
_atom_type_scat_source
C C 0.0033 0.0016 'International Tables Vol C Tables 4.2.6.8 and 6.1.1.4'
H H 0.0000 0.0000 'International Tables Vol C Tables 4.2.6.8 and 6.1.1.4'
N N 0.0061 0.0033 'International Tables Vol C Tables 4.2.6.8 and 6.1.1.4'
O O 0.0106 0.0060 'International Tables Vol C Tables 4.2.6.8 and 6.1.1.4'

loop_
_geom_angle_atom_site_label_1
_geom_angle_atom_site_label_2
_geom_angle_atom_site_label_3
_geom_angle
_geom_angle_publ_flag
C3 N1 C1 125.03(11) ?
C3 N1 H1 116.4(12) ?
C1 N1 H1 118.4(12) ?
C1 N2 C2 125.04(10) ?
C1 N2 H2 116.1(11) ?
C2 N2 H2 118.9(11) ?
C3 N3 C2 124.30(11) ?
C3 N3 H3 120.8(11) ?
C2 N3 H3 114.7(11) ?
O1 C1 N2 123.60(11) ?
O1 C1 N1 121.53(11) ?
N2 C1 N1 114.87(10) ?
O2 C2 N3 122.40(11) ?
O2 C2 N2 122.87(11) ?
N3 C2 N2 114.72(11) ?
N1 C3 N3 115.90(11) ?
N1 C3 C4 121.12(11) ?
N3 C3 C4 122.97(10) ?
C3 C4 C5 123.00(11) ?
C3 C4 H4 118.5 ?
C5 C4 H4 118.5 ?
O3 C5 C4 122.04(11) yes
O3 C5 C6 119.92(11) yes
C4 C5 C6 118.04(11) yes
C5 C6 H6A 109.5 ?
C5 C6 H6B 109.5 ?
H6A C6 H6B 109.5 ?
C5 C6 H6C 109.5 ?
H6A C6 H6C 109.5 ?
H6B C6 H6C 109.5 ?

loop_
_geom_bond_atom_site_label_1
_geom_bond_atom_site_label_2
_geom_bond_distance
_geom_bond_publ_flag
O1 C1 1.2172(15) ?
O2 C2 1.2043(15) ?
O3 C5 1.2610(15) yes
N1 C3 1.3590(15) ?
N1 C1 1.3703(15) ?
N1 H1 0.91(2) ?
N2 C1 1.3661(15) ?
N2 C2 1.3795(16) ?
N2 H2 0.910(19) ?
N3 C3 1.3639(15) ?
N3 C2 1.3795(16) ?
N3 H3 0.897(17) ?
C3 C4 1.3698(17) yes
C4 C5 1.4268(17) yes
C4 H4 0.9500 ?
C5 C6 1.4989(17) yes
C6 H6A 0.9800 ?
C6 H6B 0.9800 ?
C6 H6C 0.9800 ?

loop_
_geom_hbond_atom_site_label_D
_geom_hbond_atom_site_label_H
_geom_hbond_atom_site_label_A
_geom_hbond_distance_DH
_geom_hbond_distance_HA
_geom_hbond_distance_DA
_geom_hbond_angle_DHA
_geom_hbond_site_symmetry_A
_geom_hbond_publ_flag
N1 H1 O3 0.91(2) 1.873(19) 2.5996(14) 134.9(17) . yes
N3 H3 O3 0.897(17) 1.852(18) 2.7412(14) 170.5(17) 2_655 yes
N2 H2 O1 0.910(19) 1.907(19) 2.8167(14) 177.6(16) 3_755 yes
